data_7049029
loop_
_publ_author_name
'Deng, Yi-Fei'
'Yao, Binling'
'Zhan, Peng-Zhi'
'Gan, Dexuan'
'Zhang, Yuan-Zhu'
'Dunbar, Kim R.'

_publ_section_title
;
 Synthesis and magnetic studies of pentagonal bipyramidal metal complexes
 of Fe, Co and Ni.
;
_journal_issue 10
_journal_name_full 'Dalton transactions (Cambridge, England : 2003)'
_journal_page_first 3243
_journal_page_last 3248
_journal_paper_doi 10.1039/c8dt05074k
_journal_volume 48
_journal_year 2019
_chemical_formula_moiety 'C19 H27 Co N5 O2, 2(C24 H20 B)'
_chemical_formula_sum 'C67 H67 B2 Co N5 O2'
_chemical_formula_weight 1054.80
_space_group_crystal_system orthorhombic
_space_group_IT_number 60
_space_group_name_Hall '-P 2n 2ab'
_space_group_name_H-M_alt 'P b c n'
_symmetry_space_group_name_Hall '-P 2n 2ab'
_symmetry_space_group_name_H-M 'P b c n'
_atom_sites_solution_hydrogens geom
_atom_sites_solution_primary iterative
_audit_creation_date 2019-01-16
_audit_creation_method
;
Olex2 1.2
(compiled 2018.05.29 svn.r3508 for OlexSys, GUI svn.r5506)
;
_audit_update_record
;
2019-01-18 deposited with the CCDC.    2019-02-13 downloaded from the CCDC.
;
_cell_angle_alpha 90
_cell_angle_beta 90
_cell_angle_gamma 90
_cell_formula_units_Z 4
_cell_length_a 16.401(6)
_cell_length_b 19.168(7)
_cell_length_c 17.676(7)
_cell_measurement_reflns_used 9932
_cell_measurement_temperature 110(2)
_cell_measurement_theta_max 25.04
_cell_measurement_theta_min 2.30
_cell_volume 5557(4)
_computing_molecular_graphics 'Olex2 (Dolomanov et al., 2009)'
_computing_publication_material 'Olex2 (Dolomanov et al., 2009)'
_computing_structure_refinement 'ShelXL (Sheldrick, 2015)'
_computing_structure_solution 'olex2.solve (Bourhis et al., 2015)'
_diffrn_ambient_temperature 110.15
_diffrn_measured_fraction_theta_full 1.000
_diffrn_measured_fraction_theta_max 0.996
_diffrn_measurement_device_type 'Bruker APEX-II CCD'
_diffrn_measurement_method '\f and \w scans'
_diffrn_radiation_type MoK\a
_diffrn_radiation_wavelength 0.71073
_diffrn_reflns_av_R_equivalents 0.0580
_diffrn_reflns_av_unetI/netI 0.0295
_diffrn_reflns_Laue_measured_fraction_full 1.000
_diffrn_reflns_Laue_measured_fraction_max 0.996
_diffrn_reflns_limit_h_max 20
_diffrn_reflns_limit_h_min -20
_diffrn_reflns_limit_k_max 23
_diffrn_reflns_limit_k_min -23
_diffrn_reflns_limit_l_max 21
_diffrn_reflns_limit_l_min -21
_diffrn_reflns_number 55315
_diffrn_reflns_point_group_measured_fraction_full 1.000
_diffrn_reflns_point_group_measured_fraction_max 0.996
_diffrn_reflns_theta_full 25.242
_diffrn_reflns_theta_max 26.177
_diffrn_reflns_theta_min 1.634
_diffrn_standards_number 0
_exptl_absorpt_coefficient_mu 0.360
_exptl_absorpt_correction_T_max 0.7453
_exptl_absorpt_correction_T_min 0.6859
_exptl_absorpt_correction_type multi-scan
_exptl_absorpt_process_details
;
SADABS-2012/1 (Bruker,2012) was used for absorption correction.
wR2(int) was 0.0785 before and 0.0586 after correction.
The Ratio of minimum to maximum transmission is 0.9203.
The \l/2 correction factor is 0.0015.
;
_exptl_crystal_colour orange
_exptl_crystal_colour_primary orange
_exptl_crystal_density_diffrn 1.261
_exptl_crystal_description diamond
_exptl_crystal_F_000 2228
_exptl_crystal_size_max 0.18
_exptl_crystal_size_mid 0.12
_refine_diff_density_max 0.379
_refine_diff_density_min -0.462
_refine_diff_density_rms 0.050
_refine_ls_extinction_method none
_refine_ls_goodness_of_fit_ref 1.029
_refine_ls_hydrogen_treatment constr
_refine_ls_matrix_type full
_refine_ls_number_parameters 350
_refine_ls_number_reflns 5544
_refine_ls_number_restraints 0
_refine_ls_restrained_S_all 1.029
_refine_ls_R_factor_all 0.0539
_refine_ls_R_factor_gt 0.0385
_refine_ls_shift/su_max 0.000
_refine_ls_shift/su_mean 0.000
_refine_ls_structure_factor_coef Fsqd
_refine_ls_weighting_details 'w=1/[\s^2^(Fo^2^)+(0.0438P)^2^+3.9363P] where P=(Fo^2^+2Fc^2^)/3'
_refine_ls_weighting_scheme calc
_refine_ls_wR_factor_gt 0.0925
_refine_ls_wR_factor_ref 0.1024
_reflns_Friedel_coverage 0.000
_reflns_number_gt 4396
_reflns_number_total 5544
_reflns_threshold_expression 'I > 2\s(I)'
_cod_data_source_file c8dt05074k2.cif
_cod_data_source_block yz0471
_cod_depositor_comments 'Adding full bibliography for 7049028--7049030.cif.'
_cod_database_code 7049029
_shelx_shelxl_version_number 2017/1
_shelx_space_group_comment
;
The symmetry employed for this shelxl refinement is uniquely defined
by the following loop, which should always be used as a source of
symmetry information in preference to the above space-group names.
They are only intended as comments.
;
_shelx_estimated_absorpt_t_max 0.965
_shelx_estimated_absorpt_t_min 0.938
_olex2_refinement_description
;
1. Fixed Uiso
 At 1.2 times of:
  All C(H) groups, All C(H,H) groups
 At 1.5 times of:
  All C(H,H,H) groups
2.a Secondary CH2 refined with riding coordinates:
 C6(H6A,H6B), C7(H7A,H7B), C8(H8A,H8B)
2.b Me refined with riding coordinates:
 C5(H5A,H5B,H5C)
2.c Aromatic/amide H refined with riding coordinates:
 C2(H2), C3(H3), C12(H12), C13(H13), C14(H14), C15(H15), C16(H16), C18(H18),
 C19(H19), C20(H20), C21(H21), C22(H22), C24(H24), C25(H25), C26(H26), C27(H27),
  C28(H28), C30(H30), C31(H31), C32(H32), C33(H33), C34(H34)
2.d Idealised Me refined as rotating group:
 C10(H10A,H10B,H10C)
;
_olex2_submission_special_instructions 'No special instructions were received'

loop_
_space_group_symop_operation_xyz
'x, y, z'
'-x+1/2, -y+1/2, z+1/2'
'-x, y, -z+1/2'
'x+1/2, -y+1/2, -z'
'-x, -y, -z'
'x-1/2, y-1/2, -z-1/2'
'x, -y, z-1/2'
'-x-1/2, y-1/2, z'

loop_
_atom_site_label
_atom_site_type_symbol
_atom_site_fract_x
_atom_site_fract_y
_atom_site_fract_z
_atom_site_U_iso_or_equiv
_atom_site_adp_type
_atom_site_occupancy
_atom_site_site_symmetry_order
_atom_site_calc_flag
_atom_site_refinement_flags_posn
_atom_site_refinement_flags_adp
_atom_site_refinement_flags_occupancy
Co1 Co 0.500000 0.30850(2) 0.250000 0.01775(10) Uani 1 2 d S T P
B1 B 0.27354(13) 0.05876(10) 0.06815(12) 0.0201(4) Uani 1 1 d . . .
N1 N 0.500000 0.19773(11) 0.250000 0.0238(5) Uani 1 2 d S T P
N2 N 0.56742(9) 0.27481(8) 0.15081(9) 0.0233(4) Uani 1 1 d . . .
N3 N 0.39127(10) 0.31505(8) 0.18552(9) 0.0234(4) Uani 1 1 d . . .
C1 C 0.53866(12) 0.16331(10) 0.19470(12) 0.0283(4) Uani 1 1 d . . .
C2 C 0.53962(14) 0.09083(11) 0.19330(13) 0.0373(5) Uani 1 1 d . . .
H2 H 0.567023 0.066390 0.154070 0.045 Uiso 1 1 calc R . .
C3 C 0.500000 0.05529(16) 0.250000 0.0417(8) Uani 1 2 d S T P
H3 H 0.500000 0.005731 0.249999 0.050 Uiso 1 2 calc RS T P
C4 C 0.57673(12) 0.20950(11) 0.13765(11) 0.0271(4) Uani 1 1 d . . .
C5 C 0.61917(15) 0.17832(13) 0.07036(13) 0.0434(6) Uani 1 1 d . . .
H5A H 0.617750 0.127322 0.074034 0.065 Uiso 1 1 calc R . .
H5B H 0.591482 0.193123 0.023921 0.065 Uiso 1 1 calc R . .
H5C H 0.675960 0.194180 0.069211 0.065 Uiso 1 1 calc R . .
C6 C 0.59699(12) 0.32776(11) 0.09863(11) 0.0277(4) Uani 1 1 d . . .
H6A H 0.556697 0.335311 0.057741 0.033 Uiso 1 1 calc R . .
H6B H 0.648929 0.312436 0.075438 0.033 Uiso 1 1 calc R . .
C7 C 0.60986(12) 0.39438(11) 0.14213(11) 0.0278(4) Uani 1 1 d . . .
H7A H 0.657498 0.389997 0.176196 0.033 Uiso 1 1 calc R . .
H7B H 0.619508 0.433774 0.107034 0.033 Uiso 1 1 calc R . .
C8 C 0.53874(14) 0.46906(10) 0.22743(13) 0.0352(5) Uani 1 1 d . . .
H8A H 0.540805 0.509953 0.193275 0.042 Uiso 1 1 calc R . .
H8B H 0.586811 0.470319 0.261283 0.042 Uiso 1 1 calc R . .
C9 C 0.33816(12) 0.31477(9) 0.14399(11) 0.0227(4) Uani 1 1 d . . .
C10 C 0.27097(12) 0.31406(11) 0.09018(11) 0.0280(4) Uani 1 1 d . . .
H10A H 0.291211 0.326991 0.039939 0.042 Uiso 1 1 calc GR . .
H10B H 0.229247 0.347526 0.106236 0.042 Uiso 1 1 calc GR . .
H10C H 0.247228 0.267178 0.088151 0.042 Uiso 1 1 calc GR . .
C11 C 0.22361(11) 0.10942(9) 0.12677(10) 0.0209(4) Uani 1 1 d . . .
C12 C 0.25588(13) 0.13242(10) 0.19580(11) 0.0266(4) Uani 1 1 d . . .
H12 H 0.306505 0.113774 0.212340 0.032 Uiso 1 1 calc R . .
C13 C 0.21685(14) 0.18139(10) 0.24103(11) 0.0301(5) Uani 1 1 d . . .
H13 H 0.241312 0.195850 0.287153 0.036 Uiso 1 1 calc R . .
C14 C 0.14267(14) 0.20921(11) 0.21941(12) 0.0325(5) Uani 1 1 d . . .
H14 H 0.115346 0.242029 0.250705 0.039 Uiso 1 1 calc R . .
C15 C 0.10895(13) 0.18832(11) 0.15122(12) 0.0320(5) Uani 1 1 d . . .
H15 H 0.058359 0.207335 0.135112 0.038 Uiso 1 1 calc R . .
C16 C 0.14883(12) 0.13976(10) 0.10645(11) 0.0260(4) Uani 1 1 d . . .
H16 H 0.124460 0.126388 0.059899 0.031 Uiso 1 1 calc R . .
C17 C 0.21312(12) 0.00661(9) 0.02027(11) 0.0230(4) Uani 1 1 d . . .
C18 C 0.23871(13) -0.02543(10) -0.04713(11) 0.0296(5) Uani 1 1 d . . .
H18 H 0.292412 -0.016649 -0.064876 0.035 Uiso 1 1 calc R . .
C19 C 0.18865(16) -0.06949(11) -0.08895(14) 0.0428(6) Uani 1 1 d . . .
H19 H 0.208046 -0.089198 -0.134865 0.051 Uiso 1 1 calc R . .
C20 C 0.11079(17) -0.08474(11) -0.06400(17) 0.0501(7) Uani 1 1 d . . .
H20 H 0.075911 -0.113843 -0.093061 0.060 Uiso 1 1 calc R . .
C21 C 0.08467(15) -0.05713(11) 0.00349(16) 0.0459(6) Uani 1 1 d . . .
H21 H 0.032018 -0.068511 0.022189 0.055 Uiso 1 1 calc R . .
C22 C 0.13489(13) -0.01258(10) 0.04462(13) 0.0323(5) Uani 1 1 d . . .
H22 H 0.115349 0.005613 0.091204 0.039 Uiso 1 1 calc R . .
C23 C 0.33750(12) 0.00506(9) 0.10952(10) 0.0230(4) Uani 1 1 d . . .
C24 C 0.31866(13) -0.02898(10) 0.17733(12) 0.0305(5) Uani 1 1 d . . .
H24 H 0.271565 -0.015059 0.204735 0.037 Uiso 1 1 calc R . .
C25 C 0.36705(15) -0.08283(11) 0.20589(13) 0.0381(5) Uani 1 1 d . . .
H25 H 0.352519 -0.104796 0.252140 0.046 Uiso 1 1 calc R . .
C26 C 0.43570(14) -0.10436(11) 0.16751(13) 0.0368(5) Uani 1 1 d . . .
H26 H 0.467836 -0.141704 0.186464 0.044 Uiso 1 1 calc R . .
C27 C 0.45728(14) -0.07109(10) 0.10125(12) 0.0333(5) Uani 1 1 d . . .
H27 H 0.504854 -0.085035 0.074575 0.040 Uiso 1 1 calc R . .
C28 C 0.40895(12) -0.01688(10) 0.07359(11) 0.0273(4) Uani 1 1 d . . .
H28 H 0.425293 0.006075 0.028433 0.033 Uiso 1 1 calc R . .
C29 C 0.32174(11) 0.11472(9) 0.01323(10) 0.0195(4) Uani 1 1 d . . .
C30 C 0.29988(12) 0.12896(10) -0.06175(11) 0.0241(4) Uani 1 1 d . . .
H30 H 0.259753 0.100472 -0.085157 0.029 Uiso 1 1 calc R . .
C31 C 0.33422(13) 0.18286(10) -0.10342(11) 0.0281(4) Uani 1 1 d . . .
H31 H 0.316570 0.190997 -0.153842 0.034 Uiso 1 1 calc R . .
C32 C 0.39358(12) 0.22456(10) -0.07225(12) 0.0279(4) Uani 1 1 d . . .
H32 H 0.417347 0.261457 -0.100554 0.034 Uiso 1 1 calc R . .
C33 C 0.41788(13) 0.21144(10) 0.00149(12) 0.0296(5) Uani 1 1 d . . .
H33 H 0.459050 0.239488 0.023948 0.036 Uiso 1 1 calc R . .
C34 C 0.38284(12) 0.15796(10) 0.04270(11) 0.0257(4) Uani 1 1 d . . .
H34 H 0.400935 0.150218 0.093063 0.031 Uiso 1 1 calc R . .
O1 O 0.53714(8) 0.40570(7) 0.18495(7) 0.0254(3) Uani 1 1 d . . .

loop_
_atom_site_aniso_label
_atom_site_aniso_U_11
_atom_site_aniso_U_22
_atom_site_aniso_U_33
_atom_site_aniso_U_23
_atom_site_aniso_U_13
_atom_site_aniso_U_12
Co1 0.01997(19) 0.01662(18) 0.01665(18) 0.000 0.00049(14) 0.000
B1 0.0241(11) 0.0165(10) 0.0197(10) 0.0002(8) -0.0050(8) 0.0018(8)
N1 0.0274(12) 0.0183(11) 0.0256(12) 0.000 -0.0108(10) 0.000
N2 0.0231(8) 0.0259(9) 0.0207(8) -0.0021(7) -0.0019(7) 0.0032(7)
N3 0.0237(9) 0.0232(8) 0.0234(8) 0.0027(7) 0.0007(7) -0.0010(7)
C1 0.0290(11) 0.0218(10) 0.0340(11) -0.0046(8) -0.0154(9) 0.0051(8)
C2 0.0402(13) 0.0230(11) 0.0485(14) -0.0096(10) -0.0213(11) 0.0075(9)
C3 0.0446(19) 0.0171(14) 0.063(2) 0.000 -0.0268(18) 0.000
C4 0.0241(10) 0.0295(11) 0.0279(10) -0.0092(8) -0.0077(8) 0.0088(8)
C5 0.0460(14) 0.0434(14) 0.0408(13) -0.0183(11) 0.0000(11) 0.0170(11)
C6 0.0263(10) 0.0352(11) 0.0216(10) -0.0011(8) 0.0073(8) 0.0003(9)
C7 0.0256(10) 0.0320(11) 0.0257(10) 0.0015(8) 0.0109(8) -0.0001(9)
C8 0.0461(14) 0.0176(10) 0.0417(12) -0.0023(9) 0.0190(11) -0.0032(9)
C9 0.0237(10) 0.0207(9) 0.0235(10) 0.0031(8) 0.0045(8) -0.0002(8)
C10 0.0241(10) 0.0316(11) 0.0282(10) 0.0027(9) -0.0050(8) -0.0009(9)
C11 0.0261(10) 0.0178(9) 0.0190(9) 0.0042(7) -0.0005(8) -0.0009(7)
C12 0.0336(11) 0.0226(10) 0.0237(10) 0.0024(8) -0.0061(9) 0.0015(8)
C13 0.0434(13) 0.0278(11) 0.0191(10) 0.0001(8) -0.0034(9) -0.0008(9)
C14 0.0438(13) 0.0273(11) 0.0263(10) -0.0032(9) 0.0073(10) 0.0045(10)
C15 0.0277(11) 0.0338(12) 0.0347(11) -0.0027(9) -0.0006(9) 0.0077(9)
C16 0.0297(11) 0.0270(10) 0.0213(10) -0.0008(8) -0.0039(8) 0.0018(8)
C17 0.0277(10) 0.0140(9) 0.0274(10) 0.0046(8) -0.0085(8) 0.0021(8)
C18 0.0352(12) 0.0203(10) 0.0332(11) -0.0042(8) -0.0114(9) 0.0066(8)
C19 0.0633(17) 0.0205(11) 0.0447(14) -0.0100(10) -0.0271(12) 0.0147(11)
C20 0.0564(17) 0.0150(10) 0.0787(19) 0.0006(12) -0.0444(15) -0.0016(10)
C21 0.0390(13) 0.0244(12) 0.0745(18) 0.0128(12) -0.0212(13) -0.0108(10)
C22 0.0331(11) 0.0214(10) 0.0426(13) 0.0084(9) -0.0069(10) -0.0032(9)
C23 0.0295(10) 0.0161(9) 0.0234(10) -0.0015(7) -0.0107(8) -0.0006(8)
C24 0.0357(12) 0.0252(10) 0.0306(11) 0.0046(9) -0.0074(9) -0.0013(9)
C25 0.0537(15) 0.0253(11) 0.0352(12) 0.0097(9) -0.0150(11) -0.0042(10)
C26 0.0473(14) 0.0204(10) 0.0427(13) -0.0006(9) -0.0226(11) 0.0072(9)
C27 0.0382(12) 0.0244(10) 0.0372(12) -0.0073(9) -0.0152(10) 0.0092(9)
C28 0.0329(11) 0.0225(10) 0.0265(10) -0.0025(8) -0.0086(9) 0.0062(8)
C29 0.0199(9) 0.0161(9) 0.0226(9) -0.0009(7) -0.0027(7) 0.0055(7)
C30 0.0229(10) 0.0244(10) 0.0250(10) -0.0003(8) -0.0047(8) 0.0004(8)
C31 0.0322(11) 0.0282(11) 0.0240(10) 0.0048(8) -0.0020(8) 0.0033(9)
C32 0.0298(11) 0.0189(10) 0.0350(11) 0.0034(8) 0.0079(9) 0.0016(8)
C33 0.0278(11) 0.0220(10) 0.0390(12) -0.0049(9) -0.0018(9) -0.0039(8)
C34 0.0289(11) 0.0231(10) 0.0251(10) -0.0018(8) -0.0055(8) 0.0003(8)
O1 0.0273(7) 0.0209(7) 0.0281(7) -0.0005(6) 0.0103(6) -0.0005(6)

loop_
_atom_type_symbol
_atom_type_description
_atom_type_scat_dispersion_real
_atom_type_scat_dispersion_imag
_atom_type_scat_source
C C 0.0033 0.0016 'International Tables Vol C Tables 4.2.6.8 and 6.1.1.4'
H H 0.0000 0.0000 'International Tables Vol C Tables 4.2.6.8 and 6.1.1.4'
B B 0.0013 0.0007 'International Tables Vol C Tables 4.2.6.8 and 6.1.1.4'
N N 0.0061 0.0033 'International Tables Vol C Tables 4.2.6.8 and 6.1.1.4'
O O 0.0106 0.0060 'International Tables Vol C Tables 4.2.6.8 and 6.1.1.4'
Co Co 0.3494 0.9721 'International Tables Vol C Tables 4.2.6.8 and 6.1.1.4'

loop_
_geom_angle_atom_site_label_1
_geom_angle_atom_site_label_2
_geom_angle_atom_site_label_3
_geom_angle
_geom_angle_site_symmetry_1
_geom_angle_site_symmetry_3
N1 Co1 N2 72.70(4) . .
N1 Co1 N2 72.70(4) . 3_655
N1 Co1 O1 145.07(3) . .
N1 Co1 O1 145.07(3) . 3_655
N2 Co1 N2 145.40(9) . 3_655
N2 Co1 O1 142.08(6) . 3_655
N2 Co1 O1 142.08(6) 3_655 .
N2 Co1 O1 72.46(6) . .
N2 Co1 O1 72.47(6) 3_655 3_655
N3 Co1 N1 93.40(4) 3_655 .
N3 Co1 N1 93.40(4) . .
N3 Co1 N2 90.68(6) 3_655 3_655
N3 Co1 N2 91.34(6) . 3_655
N3 Co1 N2 91.34(6) 3_655 .
N3 Co1 N2 90.68(6) . .
N3 Co1 N3 173.21(8) 3_655 .
N3 Co1 O1 84.54(6) 3_655 3_655
N3 Co1 O1 84.54(6) . .
N3 Co1 O1 89.88(6) . 3_655
N3 Co1 O1 89.89(6) 3_655 .
O1 Co1 O1 69.86(7) 3_655 .
C11 B1 C17 112.63(16) . .
C11 B1 C23 114.15(15) . .
C11 B1 C29 103.09(14) . .
C17 B1 C29 112.45(15) . .
C23 B1 C17 103.50(14) . .
C23 B1 C29 111.34(16) . .
C1 N1 Co1 119.52(12) . .
C1 N1 Co1 119.52(12) 3_655 .
C1 N1 C1 121.0(2) 3_655 .
C4 N2 Co1 119.82(14) . .
C4 N2 C6 121.77(17) . .
C6 N2 Co1 118.32(12) . .
C9 N3 Co1 171.62(16) . .
N1 C1 C2 120.7(2) . .
N1 C1 C4 113.72(17) . .
C2 C1 C4 125.5(2) . .
C3 C2 C1 118.5(2) . .
C2 C3 C2 120.6(3) . 3_655
N2 C4 C1 114.22(18) . .
N2 C4 C5 126.0(2) . .
C1 C4 C5 119.79(19) . .
N2 C6 C7 108.35(15) . .
O1 C7 C6 106.39(15) . .
O1 C8 C8 105.31(15) . 3_655
N3 C9 C10 179.3(2) . .
C12 C11 B1 123.23(17) . .
C12 C11 C16 114.98(17) . .
C16 C11 B1 121.34(16) . .
C13 C12 C11 122.66(19) . .
C14 C13 C12 120.48(19) . .
C13 C14 C15 118.71(19) . .
C14 C15 C16 120.2(2) . .
C15 C16 C11 122.98(18) . .
C18 C17 B1 121.53(18) . .
C22 C17 B1 123.61(18) . .
C22 C17 C18 114.77(19) . .
C19 C18 C17 122.7(2) . .
C20 C19 C18 120.3(2) . .
C21 C20 C19 118.9(2) . .
C20 C21 C22 120.4(2) . .
C21 C22 C17 122.8(2) . .
C24 C23 B1 122.20(18) . .
C28 C23 B1 121.47(17) . .
C28 C23 C24 115.73(18) . .
C25 C24 C23 121.9(2) . .
C26 C25 C24 120.5(2) . .
C25 C26 C27 119.3(2) . .
C26 C27 C28 119.7(2) . .
C27 C28 C23 122.8(2) . .
C30 C29 B1 124.17(16) . .
C30 C29 C34 114.84(17) . .
C34 C29 B1 120.59(16) . .
C31 C30 C29 122.92(18) . .
C32 C31 C30 120.49(19) . .
C31 C32 C33 118.36(19) . .
C34 C33 C32 120.69(19) . .
C33 C34 C29 122.68(18) . .
C7 O1 Co1 111.54(11) . .
C8 O1 Co1 115.85(11) . .
C8 O1 C7 113.09(15) . .

loop_
_geom_bond_atom_site_label_1
_geom_bond_atom_site_label_2
_geom_bond_distance
_geom_bond_site_symmetry_2
Co1 N1 2.123(2) .
Co1 N2 2.1712(17) 3_655
Co1 N2 2.1712(17) .
Co1 N3 2.1201(17) 3_655
Co1 N3 2.1201(17) .
Co1 O1 2.2726(14) 3_655
Co1 O1 2.2726(14) .
B1 C11 1.639(3) .
B1 C17 1.642(3) .
B1 C23 1.642(3) .
B1 C29 1.649(3) .
N1 C1 1.339(2) 3_655
N1 C1 1.339(2) .
N2 C4 1.282(3) .
N2 C6 1.455(3) .
N3 C9 1.139(2) .
C1 C2 1.389(3) .
C1 C4 1.480(3) .
C2 C3 1.375(3) .
C4 C5 1.502(3) .
C6 C7 1.505(3) .
C7 O1 1.429(2) .
C8 C8 1.500(4) 3_655
C8 O1 1.428(2) .
C9 C10 1.456(3) .
C11 C12 1.401(3) .
C11 C16 1.404(3) .
C12 C13 1.389(3) .
C13 C14 1.382(3) .
C14 C15 1.385(3) .
C15 C16 1.386(3) .
C17 C18 1.405(3) .
C17 C22 1.402(3) .
C18 C19 1.391(3) .
C19 C20 1.382(4) .
C20 C21 1.374(4) .
C21 C22 1.391(3) .
C23 C24 1.399(3) .
C23 C28 1.398(3) .
C24 C25 1.396(3) .
C25 C26 1.378(3) .
C26 C27 1.380(3) .
C27 C28 1.396(3) .
C29 C30 1.400(3) .
C29 C34 1.401(3) .
C30 C31 1.388(3) .
C31 C32 1.375(3) .
C32 C33 1.386(3) .
C33 C34 1.383(3) .
